data_7026192
loop_
_publ_author_name
'Hashimoto, Hisako'
'Suzuki, Toshinori'
'Tobita, Hiromi'

_publ_section_title
;
 Synthesis of \h(2)-cyclooctene iridium and rhodium complexes supported by
 a novel P,N-chelate ligand and their reactivity toward hydrosilanes:
 facile Cl migration from metal to silicon via silylene complex
 intermediates and formation of a base-stabilised silylene complex.
;
_journal_issue 39
_journal_name_full 'Dalton transactions (Cambridge, England : 2003)'
_journal_page_first 9386
_journal_page_last 9400
_journal_paper_doi 10.1039/c0dt00264j
_journal_volume 39
_journal_year 2010
_chemical_formula_sum 'C46 H57 Cl Ir N P2'
_chemical_formula_weight 913.52
_chemical_melting_point 'C39 H49 Cl Ir N P2, C7 H8'
_chemical_name_systematic
;
?
;
_space_group_IT_number 14
_symmetry_cell_setting monoclinic
_symmetry_space_group_name_Hall '-P 2ybc'
_symmetry_space_group_name_H-M 'P 1 21/c 1'
_atom_sites_solution_hydrogens geom
_atom_sites_solution_primary direct
_atom_sites_solution_secondary difmap
_audit_creation_method SHELXL-97
_cell_angle_alpha 90.00
_cell_angle_beta 93.5386(16)
_cell_angle_gamma 90.00
_cell_formula_units_Z 4
_cell_length_a 16.4500(6)
_cell_length_b 10.3053(3)
_cell_length_c 24.0221(10)
_cell_measurement_reflns_used 8906
_cell_measurement_temperature 150(2)
_cell_measurement_theta_max 27.41
_cell_measurement_theta_min 1.24
_cell_volume 4064.5(3)
_computing_cell_refinement PROCESS-AUTO
_computing_data_collection PROCESS-AUTO
_computing_data_reduction 'teXsan Ver. 1.11'
_computing_molecular_graphics ORTEP
_computing_structure_refinement 'SHELXL-97 (Sheldrick, 1997)'
_computing_structure_solution 'SHELXS-97 (Sheldrick, 1990)'
_diffrn_ambient_temperature 150(2)
_diffrn_detector_area_resol_mean 10.00
_diffrn_measured_fraction_theta_full 0.963
_diffrn_measured_fraction_theta_max 0.963
_diffrn_measurement_device_type 'Rigaku RAXIS-RAPID Imaging Plate'
_diffrn_measurement_method \w
_diffrn_radiation_monochromator graphite
_diffrn_radiation_source 'fine-focus sealed tube'
_diffrn_radiation_type MoK\a
_diffrn_radiation_wavelength 0.71069
_diffrn_reflns_av_R_equivalents 0.1053
_diffrn_reflns_av_sigmaI/netI 0.0711
_diffrn_reflns_limit_h_max 21
_diffrn_reflns_limit_h_min -21
_diffrn_reflns_limit_k_max 13
_diffrn_reflns_limit_k_min -13
_diffrn_reflns_limit_l_max 29
_diffrn_reflns_limit_l_min -31
_diffrn_reflns_number 30205
_diffrn_reflns_theta_full 27.41
_diffrn_reflns_theta_max 27.41
_diffrn_reflns_theta_min 1.24
_exptl_absorpt_coefficient_mu 3.462
_exptl_absorpt_correction_T_max 0.6247
_exptl_absorpt_correction_T_min 0.5443
_exptl_absorpt_correction_type integration
_exptl_absorpt_process_details 'NUMABS (Higashi, 1999)'
_exptl_crystal_colour yellow
_exptl_crystal_density_diffrn 1.493
_exptl_crystal_density_method 'not measured'
_exptl_crystal_description block
_exptl_crystal_F_000 1856
_exptl_crystal_size_max 0.20
_exptl_crystal_size_mid 0.18
_exptl_crystal_size_min 0.15
_refine_diff_density_max 1.823
_refine_diff_density_min -2.021
_refine_diff_density_rms 0.280
_refine_ls_extinction_method none
_refine_ls_goodness_of_fit_ref 1.193
_refine_ls_hydrogen_treatment constr
_refine_ls_matrix_type full
_refine_ls_number_parameters 439
_refine_ls_number_reflns 8906
_refine_ls_number_restraints 0
_refine_ls_restrained_S_all 1.193
_refine_ls_R_factor_all 0.0835
_refine_ls_R_factor_gt 0.0637
_refine_ls_shift/su_max 0.001
_refine_ls_shift/su_mean 0.000
_refine_ls_structure_factor_coef Fsqd
_refine_ls_weighting_details 'calc w=1/[\s^2^(Fo^2^)+(0.0644P)^2^+29.1808P] where P=(Fo^2^+2Fc^2^)/3'
_refine_ls_weighting_scheme calc
_refine_ls_wR_factor_gt 0.1440
_refine_ls_wR_factor_ref 0.1611
_reflns_number_gt 7320
_reflns_number_total 8906
_reflns_threshold_expression >2sigma(I)
_cod_data_source_file c0dt00264j.txt
_cod_data_source_block (PcyN-P,N)IrCl(PPh3)(4)?C7H8
_cod_original_sg_symbol_H-M 'P 21/c'
_cod_database_code 7026192

loop_
_symmetry_equiv_pos_as_xyz
'x, y, z'
'-x, y+1/2, -z+1/2'
'-x, -y, -z'
'x, -y-1/2, z-1/2'

loop_
_atom_site_label
_atom_site_type_symbol
_atom_site_fract_x
_atom_site_fract_y
_atom_site_fract_z
_atom_site_U_iso_or_equiv
_atom_site_adp_type
_atom_site_occupancy
_atom_site_symmetry_multiplicity
_atom_site_calc_flag
_atom_site_refinement_flags
Ir1 Ir 0.170083(19) 0.20121(3) 0.494108(11) 0.01692(10) Uani 1 1 d .
Cl1 Cl 0.13396(16) 0.3295(2) 0.57288(8) 0.0312(5) Uani 1 1 d .
P1 P 0.20326(13) 0.12405(18) 0.41354(8) 0.0159(4) Uani 1 1 d .
P2 P 0.25428(13) 0.09154(19) 0.55266(8) 0.0194(4) Uani 1 1 d .
N1 N 0.0731(4) 0.3046(6) 0.4438(3) 0.0190(13) Uani 1 1 d .
C1 C 0.1258(5) 0.1877(7) 0.3629(3) 0.0171(15) Uani 1 1 d .
C2 C 0.0691(5) 0.2728(7) 0.3839(3) 0.0202(16) Uani 1 1 d .
C3 C 0.0094(5) 0.3318(8) 0.3474(3) 0.0241(17) Uani 1 1 d .
H1 H -0.0289 0.3907 0.3613 0.029 Uiso 1 1 calc R
C4 C 0.0075(6) 0.3025(8) 0.2913(4) 0.0282(18) Uani 1 1 d .
H2 H -0.0328 0.3422 0.2669 0.034 Uiso 1 1 calc R
C5 C 0.0618(5) 0.2180(8) 0.2691(3) 0.0225(17) Uani 1 1 d .
C6 C 0.1214(5) 0.1634(8) 0.3055(3) 0.0206(16) Uani 1 1 d .
H3 H 0.1607 0.1076 0.2908 0.025 Uiso 1 1 calc R
C7 C 0.0601(6) 0.1856(9) 0.2084(3) 0.031(2) Uani 1 1 d .
H4 H 0.0198 0.2403 0.1879 0.046 Uiso 1 1 calc R
H5 H 0.0454 0.0941 0.2030 0.046 Uiso 1 1 calc R
H6 H 0.1141 0.2011 0.1945 0.046 Uiso 1 1 calc R
C8 C 0.2946(5) 0.1896(8) 0.3825(3) 0.0210(16) Uani 1 1 d .
H7 H 0.2947 0.1557 0.3435 0.025 Uiso 1 1 calc R
C9 C 0.2918(6) 0.3395(8) 0.3790(4) 0.0278(19) Uani 1 1 d .
H8 H 0.2412 0.3667 0.3577 0.033 Uiso 1 1 calc R
H9 H 0.2908 0.3759 0.4171 0.033 Uiso 1 1 calc R
C10 C 0.3642(6) 0.3927(9) 0.3513(4) 0.033(2) Uani 1 1 d .
H10 H 0.3621 0.4887 0.3516 0.040 Uiso 1 1 calc R
H11 H 0.3621 0.3637 0.3119 0.040 Uiso 1 1 calc R
C11 C 0.4445(6) 0.3474(9) 0.3809(5) 0.036(2) Uani 1 1 d .
H12 H 0.4908 0.3783 0.3600 0.043 Uiso 1 1 calc R
H13 H 0.4500 0.3853 0.4188 0.043 Uiso 1 1 calc R
C12 C 0.4473(5) 0.2004(9) 0.3850(4) 0.0313(19) Uani 1 1 d .
H14 H 0.4483 0.1630 0.3471 0.038 Uiso 1 1 calc R
H15 H 0.4980 0.1739 0.4064 0.038 Uiso 1 1 calc R
C13 C 0.3748(5) 0.1474(9) 0.4132(4) 0.0271(18) Uani 1 1 d .
H16 H 0.3763 0.1789 0.4522 0.032 Uiso 1 1 calc R
H17 H 0.3777 0.0515 0.4141 0.032 Uiso 1 1 calc R
C14 C 0.2067(5) -0.0550(7) 0.4007(3) 0.0182(15) Uani 1 1 d .
H18 H 0.2373 -0.0939 0.4339 0.022 Uiso 1 1 calc R
C15 C 0.2483(6) -0.1041(8) 0.3490(4) 0.0247(17) Uani 1 1 d .
H19 H 0.2185 -0.0719 0.3147 0.030 Uiso 1 1 calc R
H20 H 0.3048 -0.0707 0.3496 0.030 Uiso 1 1 calc R
C16 C 0.2492(7) -0.2526(9) 0.3489(4) 0.035(2) Uani 1 1 d .
H21 H 0.2753 -0.2839 0.3154 0.042 Uiso 1 1 calc R
H22 H 0.2819 -0.2842 0.3822 0.042 Uiso 1 1 calc R
C17 C 0.1638(7) -0.3072(8) 0.3492(4) 0.036(2) Uani 1 1 d .
H23 H 0.1325 -0.2820 0.3144 0.043 Uiso 1 1 calc R
H24 H 0.1664 -0.4031 0.3506 0.043 Uiso 1 1 calc R
C18 C 0.1203(7) -0.2578(8) 0.3988(4) 0.032(2) Uani 1 1 d .
H25 H 0.1477 -0.2920 0.4336 0.038 Uiso 1 1 calc R
H26 H 0.0635 -0.2898 0.3964 0.038 Uiso 1 1 calc R
C19 C 0.1203(6) -0.1077(8) 0.4006(4) 0.0268(18) Uani 1 1 d .
H27 H 0.0878 -0.0736 0.3678 0.032 Uiso 1 1 calc R
H28 H 0.0947 -0.0780 0.4346 0.032 Uiso 1 1 calc R
C20 C 0.0849(6) 0.4472(7) 0.4502(3) 0.0240(18) Uani 1 1 d .
H29 H 0.1371 0.4722 0.4358 0.036 Uiso 1 1 calc R
H30 H 0.0849 0.4704 0.4898 0.036 Uiso 1 1 calc R
H31 H 0.0405 0.4930 0.4294 0.036 Uiso 1 1 calc R
C21 C -0.0055(6) 0.2672(9) 0.4676(4) 0.0289(19) Uani 1 1 d .
H32 H -0.0506 0.3122 0.4472 0.043 Uiso 1 1 calc R
H33 H -0.0040 0.2917 0.5070 0.043 Uiso 1 1 calc R
H34 H -0.0133 0.1732 0.4640 0.043 Uiso 1 1 calc R
C22 C 0.3495(5) 0.1709(8) 0.5758(3) 0.0234(17) Uani 1 1 d .
C23 C 0.3562(6) 0.3066(9) 0.5655(4) 0.0304(19) Uani 1 1 d .
H35 H 0.3132 0.3508 0.5452 0.036 Uiso 1 1 calc R
C24 C 0.4247(6) 0.3741(10) 0.5848(4) 0.038(2) Uani 1 1 d .
H36 H 0.4282 0.4648 0.5782 0.046 Uiso 1 1 calc R
C25 C 0.4879(7) 0.3108(11) 0.6134(5) 0.043(3) Uani 1 1 d .
H37 H 0.5352 0.3578 0.6261 0.052 Uiso 1 1 calc R
C26 C 0.4831(6) 0.1796(12) 0.6239(4) 0.042(3) Uani 1 1 d .
H38 H 0.5270 0.1363 0.6436 0.050 Uiso 1 1 calc R
C27 C 0.4142(5) 0.1109(9) 0.6057(3) 0.0263(18) Uani 1 1 d .
H39 H 0.4111 0.0209 0.6138 0.032 Uiso 1 1 calc R
C28 C 0.2903(6) -0.0733(8) 0.5365(3) 0.0272(19) Uani 1 1 d .
C29 C 0.3660(7) -0.0961(10) 0.5137(4) 0.037(2) Uani 1 1 d .
H40 H 0.4021 -0.0257 0.5084 0.045 Uiso 1 1 calc R
C30 C 0.3881(9) -0.2212(11) 0.4990(5) 0.050(3) Uani 1 1 d .
H41 H 0.4389 -0.2342 0.4830 0.060 Uiso 1 1 calc R
C31 C 0.3397(9) -0.3253(11) 0.5067(5) 0.055(4) Uani 1 1 d .
H42 H 0.3565 -0.4099 0.4967 0.066 Uiso 1 1 calc R
C32 C 0.2650(9) -0.3055(10) 0.5294(4) 0.051(3) Uani 1 1 d .
H43 H 0.2305 -0.3776 0.5351 0.062 Uiso 1 1 calc R
C33 C 0.2400(8) -0.1809(8) 0.5438(4) 0.038(2) Uani 1 1 d .
H44 H 0.1883 -0.1691 0.5588 0.046 Uiso 1 1 calc R
C34 C 0.2068(5) 0.0551(8) 0.6186(3) 0.0196(16) Uani 1 1 d .
C35 C 0.1261(6) 0.0174(8) 0.6156(4) 0.0293(19) Uani 1 1 d .
H45 H 0.0965 0.0175 0.5804 0.035 Uiso 1 1 calc R
C36 C 0.0873(6) -0.0203(8) 0.6619(4) 0.032(2) Uani 1 1 d .
H46 H 0.0320 -0.0474 0.6584 0.038 Uiso 1 1 calc R
C37 C 0.1291(6) -0.0187(9) 0.7141(4) 0.033(2) Uani 1 1 d .
H47 H 0.1028 -0.0465 0.7461 0.040 Uiso 1 1 calc R
C38 C 0.2076(6) 0.0226(10) 0.7189(4) 0.035(2) Uani 1 1 d .
H48 H 0.2358 0.0270 0.7546 0.041 Uiso 1 1 calc R
C39 C 0.2470(6) 0.0586(9) 0.6713(3) 0.031(2) Uani 1 1 d .
H49 H 0.3022 0.0860 0.6750 0.037 Uiso 1 1 calc R
C40 C 0.6379(10) 0.3369(16) 0.2828(7) 0.068(4) Uiso 1 1 d .
C41 C 0.5959(12) 0.4546(17) 0.2651(5) 0.082(5) Uani 1 1 d .
H50 H 0.5433 0.4546 0.2465 0.098 Uiso 1 1 calc R
C42 C 0.6404(13) 0.571(2) 0.2781(8) 0.090(5) Uiso 1 1 d .
H51 H 0.6176 0.6530 0.2680 0.108 Uiso 1 1 calc R
C43 C 0.7086(13) 0.564(2) 0.3024(7) 0.097(6) Uani 1 1 d .
H52 H 0.7383 0.6416 0.3102 0.117 Uiso 1 1 calc R
C44 C 0.7453(15) 0.439(2) 0.3197(9) 0.107(7) Uiso 1 1 d .
H53 H 0.7975 0.4370 0.3389 0.128 Uiso 1 1 calc R
C45 C 0.7088(13) 0.335(2) 0.3094(8) 0.092(5) Uiso 1 1 d .
H54 H 0.7328 0.2547 0.3210 0.111 Uiso 1 1 calc R
C46 C 0.5908(19) 0.226(3) 0.2698(12) 0.158(11) Uiso 1 1 d .
H55 H 0.6026 0.1945 0.2326 0.237 Uiso 1 1 calc R
H56 H 0.5329 0.2476 0.2702 0.237 Uiso 1 1 calc R
H57 H 0.6042 0.1579 0.2974 0.237 Uiso 1 1 calc R

loop_
_atom_site_aniso_label
_atom_site_aniso_U_11
_atom_site_aniso_U_22
_atom_site_aniso_U_33
_atom_site_aniso_U_23
_atom_site_aniso_U_13
_atom_site_aniso_U_12
Ir1 0.02341(18) 0.01454(15) 0.01262(14) -0.00104(11) -0.00056(10) 0.00002(13)
Cl1 0.0482(14) 0.0266(10) 0.0188(9) -0.0050(8) 0.0021(9) 0.0068(9)
P1 0.0190(10) 0.0144(8) 0.0143(8) -0.0007(7) 0.0003(7) 0.0006(7)
P2 0.0245(11) 0.0178(9) 0.0153(9) 0.0003(7) -0.0039(7) -0.0014(8)
N1 0.028(4) 0.015(3) 0.014(3) 0.004(2) 0.000(2) 0.003(3)
C1 0.022(4) 0.015(3) 0.015(3) -0.001(3) 0.003(3) -0.006(3)
C2 0.022(4) 0.019(4) 0.019(4) -0.002(3) 0.003(3) -0.005(3)
C3 0.025(5) 0.022(4) 0.025(4) -0.002(3) 0.000(3) 0.006(3)
C4 0.033(5) 0.026(4) 0.025(4) 0.003(4) -0.007(3) -0.003(4)
C5 0.028(5) 0.022(4) 0.017(4) -0.002(3) 0.000(3) -0.004(3)
C6 0.019(4) 0.022(4) 0.020(4) -0.002(3) -0.002(3) -0.004(3)
C7 0.039(5) 0.031(5) 0.020(4) 0.000(3) -0.005(4) -0.001(4)
C8 0.020(4) 0.022(4) 0.021(4) 0.001(3) 0.000(3) 0.000(3)
C9 0.029(5) 0.019(4) 0.035(5) 0.003(3) -0.001(4) -0.004(3)
C10 0.027(5) 0.028(4) 0.046(5) 0.008(4) 0.005(4) -0.009(4)
C11 0.025(5) 0.030(5) 0.053(6) 0.004(4) 0.005(4) -0.009(4)
C12 0.019(4) 0.041(5) 0.034(5) 0.000(4) 0.000(3) -0.002(4)
C13 0.020(5) 0.027(4) 0.034(5) 0.001(4) -0.004(3) -0.001(3)
C14 0.023(4) 0.012(3) 0.019(4) -0.002(3) -0.004(3) 0.007(3)
C15 0.028(5) 0.017(4) 0.030(4) -0.006(3) 0.010(3) 0.002(3)
C16 0.055(7) 0.020(4) 0.031(5) -0.007(4) 0.006(4) 0.002(4)
C17 0.065(7) 0.019(4) 0.024(4) -0.004(3) -0.003(4) -0.005(4)
C18 0.045(6) 0.019(4) 0.032(5) -0.004(4) -0.002(4) -0.004(4)
C19 0.032(5) 0.018(4) 0.030(4) -0.002(3) -0.002(4) -0.005(3)
C20 0.037(5) 0.013(3) 0.023(4) -0.001(3) 0.003(3) -0.005(3)
C21 0.024(5) 0.037(5) 0.026(4) -0.010(4) 0.007(3) -0.003(4)
C22 0.019(4) 0.032(4) 0.019(4) -0.004(3) 0.002(3) 0.001(3)
C23 0.033(5) 0.031(5) 0.026(4) -0.003(4) -0.007(3) -0.006(4)
C24 0.032(6) 0.039(5) 0.041(5) -0.002(4) -0.008(4) -0.010(4)
C25 0.027(6) 0.055(7) 0.047(6) -0.009(5) -0.001(4) -0.016(5)
C26 0.025(5) 0.062(7) 0.037(5) -0.005(5) -0.008(4) -0.007(5)
C27 0.022(5) 0.034(4) 0.024(4) 0.003(3) 0.007(3) 0.007(4)
C28 0.040(5) 0.024(4) 0.017(4) -0.004(3) -0.010(3) 0.005(4)
C29 0.057(7) 0.037(5) 0.018(4) 0.000(4) -0.006(4) 0.016(5)
C30 0.070(9) 0.046(6) 0.033(5) -0.005(5) -0.010(5) 0.027(6)
C31 0.098(11) 0.031(5) 0.034(5) -0.006(4) -0.018(6) 0.024(6)
C32 0.093(10) 0.024(5) 0.034(5) -0.001(4) -0.017(6) 0.004(6)
C33 0.067(7) 0.019(4) 0.026(4) 0.001(3) -0.013(4) 0.002(4)
C34 0.017(4) 0.023(4) 0.019(4) 0.000(3) 0.002(3) -0.002(3)
C35 0.034(5) 0.026(4) 0.028(4) 0.004(4) -0.003(4) -0.008(4)
C36 0.037(6) 0.021(4) 0.037(5) 0.012(4) 0.002(4) -0.003(4)
C37 0.037(6) 0.030(4) 0.033(5) 0.013(4) 0.006(4) -0.002(4)
C38 0.032(5) 0.051(6) 0.021(4) 0.006(4) -0.003(4) 0.004(4)
C39 0.031(5) 0.042(5) 0.019(4) 0.004(4) -0.001(3) -0.001(4)
C41 0.113(14) 0.103(12) 0.033(6) -0.012(7) 0.029(7) -0.004(11)
C43 0.098(15) 0.138(17) 0.060(9) -0.016(11) 0.039(9) 0.023(13)

loop_
_atom_type_symbol
_atom_type_description
_atom_type_scat_dispersion_real
_atom_type_scat_dispersion_imag
_atom_type_scat_source
C C 0.0033 0.0016 'International Tables Vol C Tables 4.2.6.8 and 6.1.1.4'
H H 0.0000 0.0000 'International Tables Vol C Tables 4.2.6.8 and 6.1.1.4'
Cl Cl 0.1484 0.1585 'International Tables Vol C Tables 4.2.6.8 and 6.1.1.4'
Ir Ir -1.4442 7.9887 'International Tables Vol C Tables 4.2.6.8 and 6.1.1.4'
N N 0.0061 0.0033 'International Tables Vol C Tables 4.2.6.8 and 6.1.1.4'
P P 0.1023 0.0942 'International Tables Vol C Tables 4.2.6.8 and 6.1.1.4'

loop_
_geom_angle_atom_site_label_1
_geom_angle_atom_site_label_2
_geom_angle_atom_site_label_3
_geom_angle
P1 Ir1 N1 84.41(17)
P1 Ir1 P2 101.25(7)
N1 Ir1 P2 172.14(18)
P1 Ir1 Cl1 167.96(7)
N1 Ir1 Cl1 87.75(17)
P2 Ir1 Cl1 87.49(7)
C1 P1 C8 98.7(3)
C1 P1 C14 105.7(3)
C8 P1 C14 105.1(4)
C1 P1 Ir1 104.8(2)
C8 P1 Ir1 118.5(3)
C14 P1 Ir1 120.9(3)
C22 P2 C34 103.4(4)
C22 P2 C28 101.3(4)
C34 P2 C28 98.7(4)
C22 P2 Ir1 117.1(3)
C34 P2 Ir1 111.5(3)
C28 P2 Ir1 122.0(3)
C2 N1 C20 108.6(6)
C2 N1 C21 109.2(6)
C20 N1 C21 108.9(7)
C2 N1 Ir1 114.4(5)
C20 N1 Ir1 109.5(5)
C21 N1 Ir1 106.1(5)
C2 C1 C6 118.2(7)
C2 C1 P1 116.0(6)
C6 C1 P1 125.6(6)
C1 C2 C3 120.1(7)
C1 C2 N1 120.1(7)
C3 C2 N1 119.8(7)
C4 C3 C2 118.9(8)
C4 C3 H1 120.6
C2 C3 H1 120.6
C5 C4 C3 122.8(8)
C5 C4 H2 118.6
C3 C4 H2 118.6
C4 C5 C6 117.4(7)
C4 C5 C7 123.1(8)
C6 C5 C7 119.5(8)
C5 C6 C1 122.6(8)
C5 C6 H3 118.7
C1 C6 H3 118.7
C5 C7 H4 109.5
C5 C7 H5 109.5
H4 C7 H5 109.5
C5 C7 H6 109.5
H4 C7 H6 109.5
H5 C7 H6 109.5
C13 C8 C9 109.3(7)
C13 C8 P1 113.5(6)
C9 C8 P1 111.4(6)
C13 C8 H7 107.5
C9 C8 H7 107.5
P1 C8 H7 107.5
C10 C9 C8 111.5(8)
C10 C9 H8 109.3
C8 C9 H8 109.3
C10 C9 H9 109.3
C8 C9 H9 109.3
H8 C9 H9 108.0
C9 C10 C11 111.5(8)
C9 C10 H10 109.3
C11 C10 H10 109.3
C9 C10 H11 109.3
C11 C10 H11 109.3
H10 C10 H11 108.0
C12 C11 C10 110.8(8)
C12 C11 H12 109.5
C10 C11 H12 109.5
C12 C11 H13 109.5
C10 C11 H13 109.5
H12 C11 H13 108.1
C13 C12 C11 111.6(8)
C13 C12 H14 109.3
C11 C12 H14 109.3
C13 C12 H15 109.3
C11 C12 H15 109.3
H14 C12 H15 108.0
C12 C13 C8 111.2(7)
C12 C13 H16 109.4
C8 C13 H16 109.4
C12 C13 H17 109.4
C8 C13 H17 109.4
H16 C13 H17 108.0
C19 C14 C15 110.0(6)
C19 C14 P1 108.4(5)
C15 C14 P1 118.4(6)
C19 C14 H18 106.5
C15 C14 H18 106.5
P1 C14 H18 106.5
C16 C15 C14 109.6(7)
C16 C15 H19 109.8
C14 C15 H19 109.8
C16 C15 H20 109.8
C14 C15 H20 109.8
H19 C15 H20 108.2
C17 C16 C15 111.2(8)
C17 C16 H21 109.4
C15 C16 H21 109.4
C17 C16 H22 109.4
C15 C16 H22 109.4
H21 C16 H22 108.0
C18 C17 C16 111.2(7)
C18 C17 H23 109.4
C16 C17 H23 109.4
C18 C17 H24 109.4
C16 C17 H24 109.4
H23 C17 H24 108.0
C17 C18 C19 111.1(8)
C17 C18 H25 109.4
C19 C18 H25 109.4
C17 C18 H26 109.4
C19 C18 H26 109.4
H25 C18 H26 108.0
C14 C19 C18 110.8(8)
C14 C19 H27 109.5
C18 C19 H27 109.5
C14 C19 H28 109.5
C18 C19 H28 109.5
H27 C19 H28 108.1
N1 C20 H29 109.5
N1 C20 H30 109.5
H29 C20 H30 109.5
N1 C20 H31 109.5
H29 C20 H31 109.5
H30 C20 H31 109.5
N1 C21 H32 109.5
N1 C21 H33 109.5
H32 C21 H33 109.5
N1 C21 H34 109.5
H32 C21 H34 109.5
H33 C21 H34 109.5
C27 C22 C23 117.4(8)
C27 C22 P2 125.0(7)
C23 C22 P2 117.5(6)
C24 C23 C22 120.4(9)
C24 C23 H35 119.8
C22 C23 H35 119.8
C25 C24 C23 120.4(10)
C25 C24 H36 119.8
C23 C24 H36 119.8
C24 C25 C26 120.4(9)
C24 C25 H37 119.8
C26 C25 H37 119.8
C25 C26 C27 119.9(10)
C25 C26 H38 120.0
C27 C26 H38 120.0
C26 C27 C22 121.5(9)
C26 C27 H39 119.3
C22 C27 H39 119.3
C33 C28 C29 117.4(9)
C33 C28 P2 120.1(8)
C29 C28 P2 122.4(7)
C30 C29 C28 120.2(11)
C30 C29 H40 119.9
C28 C29 H40 119.9
C31 C30 C29 122.3(13)
C31 C30 H41 118.8
C29 C30 H41 118.8
C30 C31 C32 118.6(10)
C30 C31 H42 120.7
C32 C31 H42 120.7
C31 C32 C33 120.8(12)
C31 C32 H43 119.6
C33 C32 H43 119.6
C32 C33 C28 120.7(12)
C32 C33 H44 119.7
C28 C33 H44 119.7
C35 C34 C39 117.1(8)
C35 C34 P2 118.0(6)
C39 C34 P2 124.9(7)
C36 C35 C34 122.2(9)
C36 C35 H45 118.9
C34 C35 H45 118.9
C35 C36 C37 119.9(9)
C35 C36 H46 120.1
C37 C36 H46 120.1
C38 C37 C36 119.7(9)
C38 C37 H47 120.2
C36 C37 H47 120.2
C37 C38 C39 120.0(8)
C37 C38 H48 120.0
C39 C38 H48 120.0
C34 C39 C38 121.2(9)
C34 C39 H49 119.4
C38 C39 H49 119.4
C45 C40 C46 124(2)
C45 C40 C41 123.9(18)
C46 C40 C41 111.8(18)
C42 C41 C40 114.3(17)
C42 C41 H50 122.9
C40 C41 H50 122.9
C43 C42 C41 119(2)
C43 C42 H51 120.3
C41 C42 H51 120.3
C42 C43 C44 122(2)
C42 C43 H52 119.1
C44 C43 H52 119.1
C45 C44 C43 121(2)
C45 C44 H53 119.5
C43 C44 H53 119.5
C44 C45 C40 120(2)
C44 C45 H54 120.2
C40 C45 H54 120.2
C40 C46 H55 109.5
C40 C46 H56 109.5
H55 C46 H56 109.5
C40 C46 H57 109.5
H55 C46 H57 109.5
H56 C46 H57 109.5

loop_
_geom_bond_atom_site_label_1
_geom_bond_atom_site_label_2
_geom_bond_distance
Ir1 P1 2.1923(19)
Ir1 N1 2.215(6)
Ir1 P2 2.221(2)
Ir1 Cl1 2.412(2)
P1 C1 1.828(8)
P1 C8 1.846(9)
P1 C14 1.872(7)
P2 C22 1.823(9)
P2 C34 1.847(8)
P2 C28 1.848(9)
N1 C2 1.473(10)
N1 C20 1.490(10)
N1 C21 1.495(11)
C1 C2 1.396(11)
C1 C6 1.400(10)
C2 C3 1.413(11)
C3 C4 1.382(12)
C3 H1 0.9500
C4 C5 1.378(12)
C4 H2 0.9500
C5 C6 1.392(11)
C5 C7 1.493(11)
C6 H3 0.9500
C7 H4 0.9800
C7 H5 0.9800
C7 H6 0.9800
C8 C13 1.535(11)
C8 C9 1.547(11)
C8 H7 1.0000
C9 C10 1.504(13)
C9 H8 0.9900
C9 H9 0.9900
C10 C11 1.534(14)
C10 H10 0.9900
C10 H11 0.9900
C11 C12 1.518(14)
C11 H12 0.9900
C11 H13 0.9900
C12 C13 1.510(13)
C12 H14 0.9900
C12 H15 0.9900
C13 H16 0.9900
C13 H17 0.9900
C14 C19 1.521(12)
C14 C15 1.541(11)
C14 H18 1.0000
C15 C16 1.531(12)
C15 H19 0.9900
C15 H20 0.9900
C16 C17 1.515(15)
C16 H21 0.9900
C16 H22 0.9900
C17 C18 1.514(13)
C17 H23 0.9900
C17 H24 0.9900
C18 C19 1.547(12)
C18 H25 0.9900
C18 H26 0.9900
C19 H27 0.9900
C19 H28 0.9900
C20 H29 0.9800
C20 H30 0.9800
C20 H31 0.9800
C21 H32 0.9800
C21 H33 0.9800
C21 H34 0.9800
C22 C27 1.392(12)
C22 C23 1.425(12)
C23 C24 1.380(13)
C23 H35 0.9500
C24 C25 1.376(15)
C24 H36 0.9500
C25 C26 1.379(16)
C25 H37 0.9500
C26 C27 1.384(13)
C26 H38 0.9500
C27 H39 0.9500
C28 C33 1.401(14)
C28 C29 1.411(15)
C29 C30 1.391(14)
C29 H40 0.9500
C30 C31 1.354(19)
C30 H41 0.9500
C31 C32 1.39(2)
C31 H42 0.9500
C32 C33 1.399(14)
C32 H43 0.9500
C33 H44 0.9500
C34 C35 1.380(12)
C34 C39 1.394(11)
C35 C36 1.372(13)
C35 H45 0.9500
C36 C37 1.391(13)
C36 H46 0.9500
C37 C38 1.359(14)
C37 H47 0.9500
C38 C39 1.398(13)
C38 H48 0.9500
C39 H49 0.9500
C40 C45 1.30(2)
C40 C46 1.41(3)
C40 C41 1.45(2)
C41 C42 1.43(3)
C41 H50 0.9500
C42 C43 1.24(2)
C42 H51 0.9500
C43 C44 1.48(3)
C43 H52 0.9500
C44 C45 1.24(3)
C44 H53 0.9500
C45 H54 0.9500
C46 H55 0.9800
C46 H56 0.9800
C46 H57 0.9800

loop_
_geom_torsion_atom_site_label_1
_geom_torsion_atom_site_label_2
_geom_torsion_atom_site_label_3
_geom_torsion_atom_site_label_4
_geom_torsion
N1 Ir1 P1 C1 -3.8(3)
P2 Ir1 P1 C1 170.7(2)
Cl1 Ir1 P1 C1 -53.4(5)
N1 Ir1 P1 C8 105.0(3)
P2 Ir1 P1 C8 -80.5(3)
Cl1 Ir1 P1 C8 55.4(5)
N1 Ir1 P1 C14 -122.8(3)
P2 Ir1 P1 C14 51.7(3)
Cl1 Ir1 P1 C14 -172.4(4)
P1 Ir1 P2 C22 95.7(3)
N1 Ir1 P2 C22 -128.7(13)
Cl1 Ir1 P2 C22 -75.9(3)
P1 Ir1 P2 C34 -145.6(3)
N1 Ir1 P2 C34 -10.0(13)
Cl1 Ir1 P2 C34 42.8(3)
P1 Ir1 P2 C28 -29.7(4)
N1 Ir1 P2 C28 105.9(13)
Cl1 Ir1 P2 C28 158.7(4)
P1 Ir1 N1 C2 3.9(5)
P2 Ir1 N1 C2 -132.6(11)
Cl1 Ir1 N1 C2 174.7(5)
P1 Ir1 N1 C20 -118.3(5)
P2 Ir1 N1 C20 105.3(13)
Cl1 Ir1 N1 C20 52.6(5)
P1 Ir1 N1 C21 124.3(5)
P2 Ir1 N1 C21 -12.1(16)
Cl1 Ir1 N1 C21 -64.8(5)
C8 P1 C1 C2 -118.7(6)
C14 P1 C1 C2 132.8(6)
Ir1 P1 C1 C2 3.9(6)
C8 P1 C1 C6 57.8(7)
C14 P1 C1 C6 -50.7(7)
Ir1 P1 C1 C6 -179.5(6)
C6 C1 C2 C3 0.1(11)
P1 C1 C2 C3 176.9(6)
C6 C1 C2 N1 -177.9(7)
P1 C1 C2 N1 -1.1(9)
C20 N1 C2 C1 120.2(8)
C21 N1 C2 C1 -121.2(8)
Ir1 N1 C2 C1 -2.4(9)
C20 N1 C2 C3 -57.9(10)
C21 N1 C2 C3 60.8(9)
Ir1 N1 C2 C3 179.5(6)
C1 C2 C3 C4 0.8(12)
N1 C2 C3 C4 178.9(8)
C2 C3 C4 C5 -0.2(13)
C3 C4 C5 C6 -1.4(13)
C3 C4 C5 C7 179.9(8)
C4 C5 C6 C1 2.4(12)
C7 C5 C6 C1 -178.9(8)
C2 C1 C6 C5 -1.8(12)
P1 C1 C6 C5 -178.3(6)
C1 P1 C8 C13 -176.5(6)
C14 P1 C8 C13 -67.6(6)
Ir1 P1 C8 C13 71.3(6)
C1 P1 C8 C9 59.6(6)
C14 P1 C8 C9 168.6(6)
Ir1 P1 C8 C9 -52.6(6)
C13 C8 C9 C10 56.5(10)
P1 C8 C9 C10 -177.3(6)
C8 C9 C10 C11 -56.0(11)
C9 C10 C11 C12 54.8(11)
C10 C11 C12 C13 -55.3(11)
C11 C12 C13 C8 57.3(10)
C9 C8 C13 C12 -56.7(10)
P1 C8 C13 C12 178.3(6)
C1 P1 C14 C19 -51.3(6)
C8 P1 C14 C19 -155.1(5)
Ir1 P1 C14 C19 67.3(6)
C1 P1 C14 C15 74.9(7)
C8 P1 C14 C15 -28.9(7)
Ir1 P1 C14 C15 -166.5(5)
C19 C14 C15 C16 -58.5(9)
P1 C14 C15 C16 176.2(6)
C14 C15 C16 C17 58.2(10)
C15 C16 C17 C18 -56.9(10)
C16 C17 C18 C19 55.0(11)
C15 C14 C19 C18 57.3(9)
P1 C14 C19 C18 -171.8(6)
C17 C18 C19 C14 -55.7(10)
C34 P2 C22 C27 66.8(8)
C28 P2 C22 C27 -35.1(8)
Ir1 P2 C22 C27 -170.3(6)
C34 P2 C22 C23 -109.2(7)
C28 P2 C22 C23 148.9(7)
Ir1 P2 C22 C23 13.8(8)
C27 C22 C23 C24 -0.1(13)
P2 C22 C23 C24 176.2(8)
C22 C23 C24 C25 1.1(16)
C23 C24 C25 C26 -0.9(17)
C24 C25 C26 C27 -0.2(17)
C25 C26 C27 C22 1.2(15)
C23 C22 C27 C26 -1.1(13)
P2 C22 C27 C26 -177.0(7)
C22 P2 C28 C33 148.2(7)
C34 P2 C28 C33 42.6(7)
Ir1 P2 C28 C33 -79.5(7)
C22 P2 C28 C29 -35.4(8)
C34 P2 C28 C29 -141.0(7)
Ir1 P2 C28 C29 96.9(7)
C33 C28 C29 C30 0.5(12)
P2 C28 C29 C30 -175.9(7)
C28 C29 C30 C31 -1.3(15)
C29 C30 C31 C32 0.9(16)
C30 C31 C32 C33 0.3(16)
C31 C32 C33 C28 -1.0(15)
C29 C28 C33 C32 0.6(13)
P2 C28 C33 C32 177.1(7)
C22 P2 C34 C35 167.5(7)
C28 P2 C34 C35 -88.6(7)
Ir1 P2 C34 C35 40.9(7)
C22 P2 C34 C39 -14.7(9)
C28 P2 C34 C39 89.2(8)
Ir1 P2 C34 C39 -141.3(7)
C39 C34 C35 C36 -2.6(13)
P2 C34 C35 C36 175.4(7)
C34 C35 C36 C37 1.3(14)
C35 C36 C37 C38 1.3(14)
C36 C37 C38 C39 -2.4(15)
C35 C34 C39 C38 1.4(14)
P2 C34 C39 C38 -176.4(7)
C37 C38 C39 C34 1.0(15)
C45 C40 C41 C42 2(2)
C46 C40 C41 C42 179.1(19)
C40 C41 C42 C43 0(2)
C41 C42 C43 C44 -1(3)
C42 C43 C44 C45 1(3)
C43 C44 C45 C40 1(3)
C46 C40 C45 C44 -179(2)
C41 C40 C45 C44 -2(3)
